data_7134438
loop_
_publ_author_name
'Drushliak, Viktoriia'
'Szafra\'nski, Marek'

_publ_section_title
;
 Effect of pressure and temperature on the structure and optical
 properties of two-dimensional lead iodide perovskites
;
_journal_issue 44
_journal_name_full 'Chemical Communications'
_journal_page_first 8019
_journal_page_last 8022
_journal_paper_doi 10.1039/D5CC01232E
_journal_volume 61
_journal_year 2025
_chemical_formula_sum 'C H6 Cs I4 N3 Pb'
_chemical_formula_weight 907.79
_chemical_name_systematic 'Cesium guanidinium lead tetraiodide'
_space_group_crystal_system orthorhombic
_space_group_IT_number 74
_space_group_name_Hall '-I 2b 2'
_space_group_name_H-M_alt 'I m m a'
_atom_sites_solution_hydrogens geom
_atom_sites_solution_primary direct
_audit_creation_date 2024-10-25
_audit_creation_method
;
Olex2 1.5
(compiled 2023.03.06 svn.rbb2c1857 for OlexSys, GUI svn.r6748)
;
_audit_update_record
;
2025-03-03 deposited with the CCDC.	2025-04-23 downloaded from the CCDC.
;
_cell_angle_alpha 90
_cell_angle_beta 90
_cell_angle_gamma 90
_cell_formula_units_Z 4
_cell_length_a 12.2916(3)
_cell_length_b 6.39616(13)
_cell_length_c 18.5282(4)
_cell_measurement_reflns_used 4868
_cell_measurement_temperature 340.01(10)
_cell_measurement_theta_max 29.9280
_cell_measurement_theta_min 1.9900
_cell_volume 1456.67(6)
_computing_cell_refinement 'CrysAlisPro 1.171.40.53 (Rigaku OD, 2019)'
_computing_data_collection 'CrysAlisPro 1.171.40.53 (Rigaku OD, 2019)'
_computing_data_reduction 'CrysAlisPro 1.171.40.53 (Rigaku OD, 2019)'
_computing_molecular_graphics 'Olex2 1.5 (Dolomanov et al., 2009)'
_computing_publication_material 'Olex2 1.5 (Dolomanov et al., 2009)'
_computing_structure_refinement 'SHELXL 2018/3 (Sheldrick, 2015)'
_computing_structure_solution 'SHELXS  (Sheldrick, 2008)'
_diffrn_ambient_environment air
_diffrn_ambient_temperature 340.01(10)
_diffrn_detector 'CCD plate'
_diffrn_detector_area_resol_mean 10.3200
_diffrn_detector_type Atlas
_diffrn_measured_fraction_theta_full 1.000
_diffrn_measured_fraction_theta_max 0.944
_diffrn_measurement_details
;
List of Runs (angles in degrees, time in seconds):

  # Type    Start    End  Width  t~exp~   \w     \q     \k     \f   Frames
#--------------------------------------------------------------------------
  1  \w    -74.00  20.00   1.00   37.50    --  -23.33  99.00  72.00   94
  2  \w    -92.00  -4.00   1.00   37.50    --  -23.33 132.00 144.00   88
  3  \w    -67.00  39.00   1.00   37.50    --  -23.33  77.00 -30.00  106
  4  \w    -67.00  39.00   1.00   37.50    --  -23.33  77.00 -90.00  106
  5  \w    -21.00  39.00   1.00   37.50    --   22.87  77.00-120.00   60
  6  \w   -114.00  23.00   1.00   37.50    --  -23.33 -38.00 -60.00  137
;
_diffrn_measurement_device 'four-circle diffractometer'
_diffrn_measurement_device_type 'Xcalibur, Atlas, Gemini ultra'
_diffrn_measurement_method '\w scans'
_diffrn_orient_matrix_type 'CrysAlisPro convention (1999,Acta A55,543-557)'
_diffrn_orient_matrix_UB_11 -0.0516349000
_diffrn_orient_matrix_UB_12 -0.0330957000
_diffrn_orient_matrix_UB_13 0.0127350000
_diffrn_orient_matrix_UB_21 -0.0177921000
_diffrn_orient_matrix_UB_22 -0.0139176000
_diffrn_orient_matrix_UB_23 -0.0360875000
_diffrn_orient_matrix_UB_31 0.0186513000
_diffrn_orient_matrix_UB_32 -0.1049290000
_diffrn_orient_matrix_UB_33 0.0007721000
_diffrn_radiation_type MoK\a
_diffrn_radiation_wavelength 0.71073
_diffrn_reflns_av_R_equivalents 0.0375
_diffrn_reflns_av_unetI/netI 0.0286
_diffrn_reflns_Laue_measured_fraction_full 1.000
_diffrn_reflns_Laue_measured_fraction_max 0.944
_diffrn_reflns_limit_h_max 16
_diffrn_reflns_limit_h_min -17
_diffrn_reflns_limit_k_max 8
_diffrn_reflns_limit_k_min -8
_diffrn_reflns_limit_l_max 25
_diffrn_reflns_limit_l_min -24
_diffrn_reflns_number 8824
_diffrn_reflns_point_group_measured_fraction_full 1.000
_diffrn_reflns_point_group_measured_fraction_max 0.944
_diffrn_reflns_theta_full 25.242
_diffrn_reflns_theta_max 30.285
_diffrn_reflns_theta_min 1.988
_diffrn_source 'fine-focus sealed X-ray tube'
_diffrn_source_type 'Enhance (Mo) X-ray Source'
_exptl_absorpt_coefficient_mu 22.467
_exptl_absorpt_correction_T_max 0.350
_exptl_absorpt_correction_T_min 0.057
_exptl_absorpt_correction_type analytical
_exptl_absorpt_process_details
;
CrysAlisPro 1.171.40.53 (Rigaku Oxford Diffraction, 2019)
Analytical numeric absorption correction using a multifaceted crystal
			model based on expressions derived by R.C. Clark & J.S. Reid.
(Clark, R. C. & Reid, J. S. (1995). Acta Cryst. A51, 887-897)
Empirical absorption correction using spherical harmonics,
 implemented in SCALE3 ABSPACK scaling algorithm.
;
_exptl_crystal_colour red
_exptl_crystal_density_diffrn 4.139
_exptl_crystal_description plate
_exptl_crystal_F_000 1528
_exptl_crystal_size_max 0.206
_exptl_crystal_size_mid 0.191
_exptl_crystal_size_min 0.060
_refine_diff_density_max 0.939
_refine_diff_density_min -0.903
_refine_diff_density_rms 0.197
_refine_ls_extinction_coef 0.00044(4)
_refine_ls_extinction_expression Fc^*^=kFc[1+0.001xFc^2^\l^3^/sin(2\q)]^-1/4^
_refine_ls_extinction_method 'SHELXL-2018/3 (Sheldrick 2018)'
_refine_ls_goodness_of_fit_ref 1.147
_refine_ls_hydrogen_treatment constr
_refine_ls_matrix_type full
_refine_ls_number_parameters 33
_refine_ls_number_reflns 1168
_refine_ls_number_restraints 0
_refine_ls_restrained_S_all 1.147
_refine_ls_R_factor_all 0.0263
_refine_ls_R_factor_gt 0.0232
_refine_ls_shift/su_max 0.000
_refine_ls_shift/su_mean 0.000
_refine_ls_structure_factor_coef Fsqd
_refine_ls_weighting_details 'w=1/[\s^2^(Fo^2^)+(0.0234P)^2^+3.3326P] where P=(Fo^2^+2Fc^2^)/3'
_refine_ls_weighting_scheme calc
_refine_ls_wR_factor_gt 0.0528
_refine_ls_wR_factor_ref 0.0539
_reflns_Friedel_coverage 0.000
_reflns_number_gt 1084
_reflns_number_total 1168
_reflns_threshold_expression 'I > 2\s(I)'
_cod_data_source_file d5cc01232e2.cif
_cod_data_source_block CsGPbI4_340K
_cod_depositor_comments 'Adding full bibliography for 7134427--7134444.cif.'
_cod_original_cell_volume 1456.67(5)
_cod_database_code 7134438
_shelx_shelxl_version_number 2018/3
_shelx_space_group_comment
;
The symmetry employed for this shelxl refinement is uniquely defined
by the following loop, which should always be used as a source of
symmetry information in preference to the above space-group names.
They are only intended as comments.
;
_olex2_refinement_description
;
1. Fixed Uiso
 At 1.2 times of:
  All N(H,H) groups
2. Others
 Fixed Sof: H5A(0.25) H5B(0.25) I2(0.25)
3.a X=CH2 refined with riding coordinates:
 N5(H5A,H5B), N3(H3A,H3B)
;
_olex2_submission_special_instructions 'No special instructions were received'

loop_
_space_group_symop_operation_xyz
'x, y, z'
'-x, -y+1/2, z'
'x, -y, -z'
'-x, y+1/2, -z'
'x+1/2, y+1/2, z+1/2'
'-x+1/2, -y+1, z+1/2'
'x+1/2, -y+1/2, -z+1/2'
'-x+1/2, y+1, -z+1/2'
'-x, -y, -z'
'x, y-1/2, -z'
'-x, y, z'
'x, -y-1/2, z'
'-x+1/2, -y+1/2, -z+1/2'
'x+1/2, y, -z+1/2'
'-x+1/2, y+1/2, z+1/2'
'x+1/2, -y, z+1/2'

loop_
_atom_site_label
_atom_site_type_symbol
_atom_site_fract_x
_atom_site_fract_y
_atom_site_fract_z
_atom_site_U_iso_or_equiv
_atom_site_adp_type
_atom_site_occupancy
_atom_site_site_symmetry_order
_atom_site_calc_flag
_atom_site_refinement_flags_posn
_atom_site_refinement_flags_adp
_atom_site_refinement_flags_occupancy
_atom_site_disorder_assembly
_atom_site_disorder_group
Pb1 Pb 0.250000 0.250000 0.250000 0.03029(10) Uani 1 4 d S T P . .
Cs2 Cs 0.000000 -0.250000 0.10642(5) 0.0670(2) Uani 1 4 d S T P . .
I3 I 0.19533(4) 0.250000 0.08091(2) 0.05061(13) Uani 1 2 d S T P . .
N5 N 0.000000 0.250000 0.4727(5) 0.061(2) Uiso 1 4 d S . P . .
H5A H 0.060593 0.250000 0.449443 0.074 Uiso 0.5 2 calc R U P . .
H5B H -0.060593 0.250000 0.449443 0.074 Uiso 0.5 2 calc R U P . .
I1 I 0.250000 -0.250000 0.250000 0.0672(2) Uani 1 4 d S T P . .
N3 N 0.0920(7) 0.250000 0.5756(4) 0.078(2) Uiso 1 2 d S . P . .
H3A H 0.094662 0.250000 0.621968 0.094 Uiso 1 2 calc R U P . .
H3B H 0.151226 0.250000 0.550868 0.094 Uiso 1 2 calc R U P . .
C1 C 0.000000 0.250000 0.5434(5) 0.0407(17) Uiso 1 4 d S . P . .
I2 I 0.000000 0.2989(3) 0.28155(5) 0.0643(6) Uani 0.5 2 d S T P . .

loop_
_atom_site_aniso_label
_atom_site_aniso_U_11
_atom_site_aniso_U_22
_atom_site_aniso_U_33
_atom_site_aniso_U_23
_atom_site_aniso_U_13
_atom_site_aniso_U_12
Pb1 0.02748(15) 0.02734(14) 0.03604(16) 0.000 0.00129(10) 0.000
Cs2 0.0531(4) 0.0611(4) 0.0868(5) 0.000 0.000 0.000
I3 0.0534(3) 0.0613(3) 0.0372(2) 0.000 -0.00053(18) 0.000
I1 0.1244(7) 0.0233(3) 0.0539(4) 0.000 0.0064(4) 0.000
I2 0.0218(3) 0.1175(19) 0.0536(4) -0.0064(6) 0.000 0.000

loop_
_atom_type_symbol
_atom_type_description
_atom_type_scat_dispersion_real
_atom_type_scat_dispersion_imag
_atom_type_scat_source
C C 0.0033 0.0016 'International Tables Vol C Tables 4.2.6.8 and 6.1.1.4'
H H 0.0000 0.0000 'International Tables Vol C Tables 4.2.6.8 and 6.1.1.4'
N N 0.0061 0.0033 'International Tables Vol C Tables 4.2.6.8 and 6.1.1.4'
I I -0.4742 1.8119 'International Tables Vol C Tables 4.2.6.8 and 6.1.1.4'
Cs Cs -0.3680 2.1192 'International Tables Vol C Tables 4.2.6.8 and 6.1.1.4'
Pb Pb -3.3944 10.1111 'International Tables Vol C Tables 4.2.6.8 and 6.1.1.4'

loop_
_exptl_crystal_face_index_h
_exptl_crystal_face_index_k
_exptl_crystal_face_index_l
_exptl_crystal_face_perp_dist
-2 -1 26 0.0248
2 1 -26 0.0348
6 -8 -5 0.0955
-6 8 11 0.1019
-17 -1 6 0.0843
17 1 -7 0.0746
2 -9 2 0.0823
8 8 -5 0.1032
-12 -6 6 0.0872
2 -1 -26 0.0281
-3 3 24 0.0551

loop_
_geom_angle_atom_site_label_1
_geom_angle_atom_site_label_2
_geom_angle_atom_site_label_3
_geom_angle
_geom_angle_site_symmetry_1
_geom_angle_site_symmetry_3
_geom_angle_publ_flag
I3 Pb1 I3 180.0 . 13 ?
I1 Pb1 I3 90.0 . . ?
I1 Pb1 I3 90.0 1_565 13 ?
I1 Pb1 I3 90.0 . 13 ?
I1 Pb1 I3 90.0 1_565 . ?
I1 Pb1 I1 180.0 . 1_565 ?
I2 Pb1 I3 88.671(18) 2 . ?
I2 Pb1 I3 91.329(18) 13 . ?
I2 Pb1 I3 88.670(18) 13 13 ?
I2 Pb1 I3 91.329(18) . 13 ?
I2 Pb1 I3 88.670(18) 14 13 ?
I2 Pb1 I3 91.330(18) 2 13 ?
I2 Pb1 I3 88.672(18) . . ?
I2 Pb1 I3 91.329(18) 14 . ?
I2 Pb1 I1 95.71(3) 14 . ?
I2 Pb1 I1 95.71(3) 2 1_565 ?
I2 Pb1 I1 84.29(3) . 1_565 ?
I2 Pb1 I1 84.29(3) 14 1_565 ?
I2 Pb1 I1 84.29(3) 13 . ?
I2 Pb1 I1 95.71(3) 13 1_565 ?
I2 Pb1 I1 84.29(3) 2 . ?
I2 Pb1 I1 95.71(3) . . ?
I2 Pb1 I2 11.43(6) 2 . ?
I2 Pb1 I2 180.0 14 2 ?
I2 Pb1 I2 180.0 13 . ?
I2 Pb1 I2 168.57(6) 2 13 ?
I2 Pb1 I2 11.43(6) 14 13 ?
I2 Pb1 I2 168.57(6) 14 . ?
H5A N5 H5B 120.0 . . ?
C1 N5 H5A 120.0 . . ?
C1 N5 H5B 120.0 . . ?
Pb1 I1 Pb1 180.0 1_545 . ?
H3A N3 H3B 120.0 . . ?
C1 N3 H3A 120.0 . . ?
C1 N3 H3B 120.0 . . ?
N3 C1 N5 117.8(5) 2 . ?
N3 C1 N5 117.8(5) . . ?
N3 C1 N3 124.4(10) . 2 ?
Pb1 I2 Pb1 155.65(4) 2 . ?
I2 I2 Pb1 84.29(3) 2 . ?
I2 I2 Pb1 84.29(3) 2 2 ?

loop_
_geom_bond_atom_site_label_1
_geom_bond_atom_site_label_2
_geom_bond_distance
_geom_bond_site_symmetry_2
_geom_bond_publ_flag
Pb1 I3 3.2043(4) 13 ?
Pb1 I3 3.2042(4) . ?
Pb1 I1 3.19808(6) 1_565 ?
Pb1 I1 3.19808(6) . ?
Pb1 I2 3.1436(3) 14 ?
Pb1 I2 3.1436(3) . ?
Pb1 I2 3.1436(3) 13 ?
Pb1 I2 3.1436(3) 2 ?
N5 H5A 0.8600 . ?
N5 H5B 0.8600 . ?
N5 C1 1.310(12) . ?
N3 H3A 0.8600 . ?
N3 H3B 0.8600 . ?
N3 C1 1.279(9) . ?
I2 I2 0.626(3) 2 ?

loop_
_exptl_oxdiff_crystal_face_indexfrac_h
_exptl_oxdiff_crystal_face_indexfrac_k
_exptl_oxdiff_crystal_face_indexfrac_l
_exptl_oxdiff_crystal_face_x
_exptl_oxdiff_crystal_face_y
_exptl_oxdiff_crystal_face_z
-1.9971 -1.3395 25.6581 0.4742 -0.8718 0.1231
1.9421 1.4183 -25.6322 -0.4736 0.8707 -0.1324
6.0025 -8.3100 -4.5682 -0.0931 0.1737 0.9804
-6.1995 7.5973 10.5134 0.2026 -0.3748 -0.9047
-16.7577 -0.6228 6.3837 0.9672 0.0765 -0.2423
16.5742 1.3469 -6.5339 -0.9836 -0.0778 0.1628
1.8277 -8.9396 2.0163 0.2272 0.0191 0.9737
7.5781 7.9089 -5.1837 -0.7191 -0.0578 -0.6925
-12.0080 -6.1275 6.2851 0.9029 0.0721 0.4238
1.5990 -0.9340 -25.8721 -0.3811 0.9182 0.1079
-3.0498 3.2400 23.9414 0.3551 -0.8548 -0.3784
